data_4133824
loop_
_publ_author_name
'Sindt, Ammon J.'
'DeHaven, Baillie A.'
'Goodlett, Dustin W.'
'Hartel, Johannes O.'
'Ayare, Pooja J.'
'Du, Yong'
'Smith, Mark D.'
'Mehta, Anil K.'
'Brugh, Alexander M.'
'Forbes, Malcolm D. E.'
'Bowers, Clifford R.'
'Vannucci, Aaron K.'
'Shimizu, Linda S.'

_publ_section_title
;
 Guest Inclusion Modulates Concentration and Persistence of Photogenerated
 Radicals in Assembled Triphenylamine Macrocycles.
;
_journal_name_full 'Journal of the American Chemical Society'
_journal_paper_doi 10.1021/jacs.9b11518
_journal_year 2019
_chemical_formula_moiety 'C42 H38 N6 O2, C2 H6 O S'
_chemical_formula_sum 'C44 H44 N6 O3 S'
_chemical_formula_weight 736.91
_space_group_crystal_system monoclinic
_space_group_IT_number 14
_space_group_name_Hall '-P 2yn'
_space_group_name_H-M_alt 'P 1 21/n 1'
_atom_sites_solution_hydrogens geom
_atom_sites_solution_primary dual
_audit_creation_date 2018-05-03
_audit_creation_method
;
Olex2 1.2
(compiled 2018.04.26 svn.r3504 for OlexSys, GUI svn.r5492)
;
_cell_angle_alpha 90
_cell_angle_beta 93.197(2)
_cell_angle_gamma 90
_cell_formula_units_Z 4
_cell_length_a 13.2794(5)
_cell_length_b 9.6773(4)
_cell_length_c 28.5236(11)
_cell_measurement_reflns_used 9904
_cell_measurement_temperature 100(2)
_cell_measurement_theta_max 22.64
_cell_measurement_theta_min 2.57
_cell_volume 3659.8(2)
_computing_cell_refinement 'SAINT V8.38A (?, 2016)'
_computing_data_collection 'Bruker APEX3 v2016.5-0 (Bruker, 2016)'
_computing_data_reduction 'SAINT V8.38A (?, 2016)'
_computing_molecular_graphics 'Olex2 (Dolomanov et al., 2009)'
_computing_publication_material 'Olex2 (Dolomanov et al., 2009)'
_computing_structure_refinement 'XL (Sheldrick, 2008)'
_computing_structure_solution 'ShelXT (Sheldrick, 2015)'
_diffrn_ambient_temperature 100(2)
_diffrn_detector 'Bruker PHOTON-100 area detector'
_diffrn_detector_area_resol_mean 10.4
_diffrn_detector_type 'CMOS area detector'
_diffrn_measured_fraction_theta_full 0.990
_diffrn_measured_fraction_theta_max 0.990
_diffrn_measurement_device 'three-circle diffractometer'
_diffrn_measurement_device_type 'Bruker D8 QUEST'
_diffrn_measurement_method '\w and \f scans'
_diffrn_radiation_monochromator 'mirror optics'
_diffrn_radiation_probe x-ray
_diffrn_radiation_type MoK\a
_diffrn_radiation_wavelength 0.71073
_diffrn_reflns_av_R_equivalents 0.0466
_diffrn_reflns_av_unetI/netI 0.0827
_diffrn_reflns_Laue_measured_fraction_full 0.990
_diffrn_reflns_Laue_measured_fraction_max 0.990
_diffrn_reflns_limit_h_max 15
_diffrn_reflns_limit_h_min -15
_diffrn_reflns_limit_k_max 11
_diffrn_reflns_limit_k_min 0
_diffrn_reflns_limit_l_max 33
_diffrn_reflns_limit_l_min 0
_diffrn_reflns_number 9387
_diffrn_reflns_point_group_measured_fraction_full 0.990
_diffrn_reflns_point_group_measured_fraction_max 0.990
_diffrn_reflns_theta_full 24.296
_diffrn_reflns_theta_max 24.296
_diffrn_reflns_theta_min 2.223
_diffrn_source 'microfocus sealed X-ray tube'
_diffrn_source_type 'Incoatec I\ms'
_diffrn_standards_number 0
_exptl_absorpt_coefficient_mu 0.140
_exptl_absorpt_correction_T_max 0.8619
_exptl_absorpt_correction_T_min 0.7656
_exptl_absorpt_correction_type multi-scan
_exptl_absorpt_process_details
;
 TWINABS-2012/1 (Bruker,2012) was used for absorption correction.
;
_exptl_crystal_colour colourless
_exptl_crystal_colour_primary colourless
_exptl_crystal_density_diffrn 1.337
_exptl_crystal_description needle
_exptl_crystal_F_000 1560
_exptl_crystal_size_max 0.2
_exptl_crystal_size_mid 0.08
_exptl_crystal_size_min 0.06
_refine_diff_density_max 0.311
_refine_diff_density_min -0.297
_refine_diff_density_rms 0.069
_refine_ls_extinction_coef 0.0020(4)
_refine_ls_extinction_expression Fc^*^=kFc[1+0.001xFc^2^\l^3^/sin(2\q)]^-1/4^
_refine_ls_extinction_method 'SHELXL-2018/3 (Sheldrick 2018)'
_refine_ls_goodness_of_fit_ref 1.046
_refine_ls_hydrogen_treatment constr
_refine_ls_matrix_type full
_refine_ls_number_parameters 512
_refine_ls_number_reflns 9387
_refine_ls_number_restraints 6
_refine_ls_restrained_S_all 1.046
_refine_ls_R_factor_all 0.1213
_refine_ls_R_factor_gt 0.0629
_refine_ls_shift/su_max 0.000
_refine_ls_shift/su_mean 0.000
_refine_ls_structure_factor_coef Fsqd
_refine_ls_weighting_details 'w=1/[\s^2^(Fo^2^)+(0.0523P)^2^+3.4193P] where P=(Fo^2^+2Fc^2^)/3'
_refine_ls_weighting_scheme calc
_refine_ls_wR_factor_gt 0.1259
_refine_ls_wR_factor_ref 0.1456
_reflns_Friedel_coverage 0.000
_reflns_number_gt 6064
_reflns_number_total 9387
_reflns_threshold_expression 'I > 2\s(I)'
_cod_data_source_file ja9b11518_si_002.cif
_cod_data_source_block nph3dmc
_cod_database_code 4133824
_shelx_shelxl_version_number 2018/3
_shelx_space_group_comment
;
The symmetry employed for this shelxl refinement is uniquely defined
by the following loop, which should always be used as a source of
symmetry information in preference to the above space-group names.
They are only intended as comments.
;
_shelx_estimated_absorpt_t_max 0.992
_shelx_estimated_absorpt_t_min 0.973
_olex2_refinement_description
;
1. Twinned data refinement
 Scales: 0.5203(12)
 0.4797(12)
2. Fixed Uiso
 At 1.2 times of:
  All C(H) groups, All C(H,H) groups, All N(H) groups
 At 1.5 times of:
  All C(H,H,H) groups
3. Restrained distances
 S1-O51 = S2-O52
 1.501 with sigma of 0.02
 S1-C51 = S1-C52 = S2-C53 = S2-C54
 1.775 with sigma of 0.02
4. Uiso/Uaniso restraints and constraints
Uanis(C54) = Uanis(C52)
Uanis(C51) = Uanis(C53)
Uanis(O52) = Uanis(O51)
5. Others
 Sof(S2)=Sof(O52)=Sof(C53)=Sof(H53A)=Sof(H53B)=Sof(H53C)=Sof(C54)=Sof(H54A)=
 Sof(H54B)=Sof(H54C)=1-FVAR(1)
 Sof(S1)=Sof(O51)=Sof(C51)=Sof(H51A)=Sof(H51B)=Sof(H51C)=Sof(C52)=Sof(H52A)=
 Sof(H52B)=Sof(H52C)=FVAR(1)
6.a Secondary CH2 refined with riding coordinates:
 C2(H2A,H2B), C21(H21A,H21B), C23(H23A,H23B), C42(H42A,H42B)
6.b Aromatic/amide H refined with riding coordinates:
 N1(H1), N2(H2), N4(H4), N5(H5), C4(H4A), C5(H5A), C7(H7), C8(H8), C10(H10),
 C11(H11), C12(H12), C13(H13), C14(H14), C16(H16), C17(H17), C19(H19), C20(H20),
  C25(H25), C26(H26), C28(H28), C29(H29), C31(H31), C32(H32), C33(H33),
 C34(H34), C35(H35), C37(H37), C38(H38), C40(H40), C41(H41)
6.c Idealised Me refined as rotating group:
 C51(H51A,H51B,H51C), C52(H52A,H52B,H52C), C53(H53A,H53B,H53C), C54(H54A,H54B,
 H54C)
;
_olex2_submission_special_instructions 'No special instructions were received'

loop_
_space_group_symop_operation_xyz
'x, y, z'
'-x+1/2, y+1/2, -z+1/2'
'-x, -y, -z'
'x-1/2, -y-1/2, z-1/2'

loop_
_atom_site_label
_atom_site_type_symbol
_atom_site_fract_x
_atom_site_fract_y
_atom_site_fract_z
_atom_site_U_iso_or_equiv
_atom_site_adp_type
_atom_site_occupancy
_atom_site_site_symmetry_order
_atom_site_calc_flag
_atom_site_refinement_flags_posn
_atom_site_refinement_flags_occupancy
_atom_site_disorder_assembly
_atom_site_disorder_group
O1 O -0.1078(2) 0.4012(4) 0.23741(11) 0.0366(9) Uani 1 1 d . . . .
O2 O 0.6312(2) 0.4006(4) 0.26595(11) 0.0391(9) Uani 1 1 d . . . .
N1 N -0.1065(3) 0.6038(4) 0.19645(14) 0.0358(11) Uani 1 1 d . . . .
H1 H -0.103822 0.696628 0.197713 0.043 Uiso 1 1 calc R . . .
N2 N -0.1137(3) 0.6080(4) 0.27601(14) 0.0348(11) Uani 1 1 d . . . .
H2 H -0.109692 0.700515 0.273655 0.042 Uiso 1 1 calc R . . .
N3 N 0.2418(3) 0.4239(4) 0.43005(13) 0.0278(10) Uani 1 1 d . . . .
N4 N 0.6185(3) 0.6024(4) 0.30606(14) 0.0359(11) Uani 1 1 d . . . .
H4 H 0.610936 0.694688 0.304200 0.043 Uiso 1 1 calc R . . .
N5 N 0.6268(3) 0.6051(4) 0.22621(14) 0.0334(11) Uani 1 1 d . . . .
H5 H 0.619497 0.697335 0.228264 0.040 Uiso 1 1 calc R . . .
N6 N 0.2712(3) 0.4258(4) 0.07201(14) 0.0271(10) Uani 1 1 d . . . .
C1 C -0.1092(3) 0.5307(6) 0.23686(18) 0.0292(12) Uani 1 1 d . . . .
C2 C -0.1247(3) 0.5466(5) 0.32165(16) 0.0313(13) Uani 1 1 d . . . .
H2A H -0.164014 0.460114 0.317504 0.038 Uiso 1 1 calc R . . .
H2B H -0.164186 0.610478 0.340602 0.038 Uiso 1 1 calc R . . .
C3 C -0.0261(3) 0.5140(5) 0.34884(16) 0.0272(12) Uani 1 1 d . . . .
C4 C -0.0068(3) 0.3825(5) 0.36516(16) 0.0328(13) Uani 1 1 d . . . .
H4A H -0.054694 0.311314 0.358406 0.039 Uiso 1 1 calc R . . .
C5 C 0.0821(3) 0.3520(5) 0.39153(16) 0.0326(13) Uani 1 1 d . . . .
H5A H 0.094497 0.260598 0.402507 0.039 Uiso 1 1 calc R . . .
C6 C 0.1515(3) 0.4539(5) 0.40155(16) 0.0235(11) Uani 1 1 d . . . .
C7 C 0.1336(3) 0.5862(5) 0.38530(16) 0.0274(12) Uani 1 1 d . . . .
H7 H 0.181524 0.657287 0.392120 0.033 Uiso 1 1 calc R . . .
C8 C 0.0451(3) 0.6150(5) 0.35888(16) 0.0305(12) Uani 1 1 d . . . .
H8 H 0.033327 0.706154 0.347499 0.037 Uiso 1 1 calc R . . .
C9 C 0.2331(3) 0.3591(5) 0.47387(16) 0.0273(12) Uani 1 1 d . . . .
C10 C 0.1480(3) 0.3841(5) 0.49958(17) 0.0356(13) Uani 1 1 d . . . .
H10 H 0.097316 0.445660 0.487405 0.043 Uiso 1 1 calc R . . .
C11 C 0.1368(4) 0.3207(6) 0.54232(18) 0.0447(15) Uani 1 1 d . . . .
H11 H 0.078636 0.338755 0.559250 0.054 Uiso 1 1 calc R . . .
C12 C 0.2100(4) 0.2308(6) 0.56062(19) 0.0446(15) Uani 1 1 d . . . .
H12 H 0.202043 0.186513 0.589910 0.053 Uiso 1 1 calc R . . .
C13 C 0.2940(4) 0.2063(5) 0.53601(18) 0.0395(14) Uani 1 1 d . . . .
H13 H 0.344911 0.145857 0.548741 0.047 Uiso 1 1 calc R . . .
C14 C 0.3059(4) 0.2685(5) 0.49270(17) 0.0342(13) Uani 1 1 d . . . .
H14 H 0.364072 0.249090 0.475908 0.041 Uiso 1 1 calc R . . .
C15 C 0.3359(3) 0.4547(4) 0.41117(16) 0.0246(12) Uani 1 1 d . . . .
C16 C 0.4205(3) 0.4871(5) 0.44004(16) 0.0309(12) Uani 1 1 d . . . .
H16 H 0.415729 0.490770 0.473124 0.037 Uiso 1 1 calc R . . .
C17 C 0.5119(3) 0.5140(5) 0.42058(16) 0.0312(12) Uani 1 1 d . . . .
H17 H 0.569373 0.533887 0.440752 0.037 Uiso 1 1 calc R . . .
C18 C 0.5213(3) 0.5127(5) 0.37263(16) 0.0264(12) Uani 1 1 d . . . .
C19 C 0.4359(3) 0.4854(4) 0.34425(16) 0.0279(12) Uani 1 1 d . . . .
H19 H 0.440042 0.487112 0.311118 0.033 Uiso 1 1 calc R . . .
C20 C 0.3443(3) 0.4557(4) 0.36298(15) 0.0251(11) Uani 1 1 d . . . .
H20 H 0.287004 0.435874 0.342666 0.030 Uiso 1 1 calc R . . .
C21 C 0.6219(3) 0.5381(5) 0.35188(16) 0.0299(12) Uani 1 1 d . . . .
H21A H 0.662991 0.597153 0.373886 0.036 Uiso 1 1 calc R . . .
H21B H 0.657206 0.448404 0.349757 0.036 Uiso 1 1 calc R . . .
C22 C 0.6261(3) 0.5297(6) 0.26575(19) 0.0294(12) Uani 1 1 d . . . .
C23 C 0.6387(3) 0.5447(5) 0.18065(16) 0.0295(12) Uani 1 1 d . . . .
H23A H 0.675212 0.456073 0.184963 0.035 Uiso 1 1 calc R . . .
H23B H 0.681367 0.606914 0.162619 0.035 Uiso 1 1 calc R . . .
C24 C 0.5411(3) 0.5180(5) 0.15170(16) 0.0260(12) Uani 1 1 d . . . .
C25 C 0.5381(3) 0.5242(5) 0.10322(17) 0.0288(12) Uani 1 1 d . . . .
H25 H 0.597667 0.547263 0.087971 0.035 Uiso 1 1 calc R . . .
C26 C 0.4496(3) 0.4974(4) 0.07631(16) 0.0282(12) Uani 1 1 d . . . .
H26 H 0.448571 0.504842 0.043076 0.034 Uiso 1 1 calc R . . .
C27 C 0.3624(3) 0.4595(4) 0.09815(16) 0.0244(12) Uani 1 1 d . . . .
C28 C 0.3655(3) 0.4565(5) 0.14622(16) 0.0287(12) Uani 1 1 d . . . .
H28 H 0.306162 0.432980 0.161575 0.034 Uiso 1 1 calc R . . .
C29 C 0.4532(3) 0.4870(5) 0.17311(16) 0.0295(12) Uani 1 1 d . . . .
H29 H 0.452644 0.486511 0.206404 0.035 Uiso 1 1 calc R . . .
C30 C 0.2677(3) 0.3568(5) 0.02866(17) 0.0271(12) Uani 1 1 d . . . .
C31 C 0.3493(3) 0.2833(5) 0.01288(16) 0.0311(12) Uani 1 1 d . . . .
H31 H 0.410545 0.279530 0.031737 0.037 Uiso 1 1 calc R . . .
C32 C 0.3424(4) 0.2156(5) -0.02999(17) 0.0376(14) Uani 1 1 d . . . .
H32 H 0.399987 0.169613 -0.040709 0.045 Uiso 1 1 calc R . . .
C33 C 0.2531(4) 0.2138(5) -0.05751(19) 0.0428(14) Uani 1 1 d . . . .
H33 H 0.248022 0.164876 -0.086421 0.051 Uiso 1 1 calc R . . .
C34 C 0.1721(4) 0.2851(6) -0.04168(18) 0.0453(15) Uani 1 1 d . . . .
H34 H 0.109930 0.283980 -0.059862 0.054 Uiso 1 1 calc R . . .
C35 C 0.1787(4) 0.3583(5) 0.00004(17) 0.0360(13) Uani 1 1 d . . . .
H35 H 0.122345 0.410025 0.009309 0.043 Uiso 1 1 calc R . . .
C36 C 0.1785(3) 0.4523(5) 0.09398(16) 0.0271(12) Uani 1 1 d . . . .
C37 C 0.1113(3) 0.3464(5) 0.10130(16) 0.0334(13) Uani 1 1 d . . . .
H37 H 0.127821 0.254196 0.093221 0.040 Uiso 1 1 calc R . . .
C38 C 0.0200(3) 0.3746(5) 0.12040(16) 0.0327(13) Uani 1 1 d . . . .
H38 H -0.025932 0.301140 0.124937 0.039 Uiso 1 1 calc R . . .
C39 C -0.0057(3) 0.5054(5) 0.13284(16) 0.0282(12) Uani 1 1 d . . . .
C40 C 0.0632(3) 0.6104(5) 0.12710(16) 0.0312(12) Uani 1 1 d . . . .
H40 H 0.047547 0.701689 0.136513 0.037 Uiso 1 1 calc R . . .
C41 C 0.1552(3) 0.5839(5) 0.10767(16) 0.0293(12) Uani 1 1 d . . . .
H41 H 0.201893 0.656965 0.103901 0.035 Uiso 1 1 calc R . . .
C42 C -0.1078(3) 0.5357(5) 0.15148(16) 0.0320(13) Uani 1 1 d . . . .
H42A H -0.146265 0.594047 0.128268 0.038 Uiso 1 1 calc R . . .
H42B H -0.144760 0.447355 0.153869 0.038 Uiso 1 1 calc R . . .
S1 S 0.27546(17) 0.6849(3) 0.27049(12) 0.0320(11) Uani 0.516(4) 1 d D P A 1
O51 O 0.303(4) 0.540(2) 0.2574(13) 0.033(5) Uani 0.516(4) 1 d D P A 1
C51 C 0.3526(12) 0.7884(18) 0.2361(4) 0.053(4) Uani 0.516(4) 1 d D P A 1
H51A H 0.422150 0.786053 0.249440 0.079 Uiso 0.516(4) 1 calc GR P A 1
H51B H 0.327814 0.883846 0.235849 0.079 Uiso 0.516(4) 1 calc GR P A 1
H51C H 0.350447 0.752786 0.203880 0.079 Uiso 0.516(4) 1 calc GR P A 1
C52 C 0.1564(19) 0.718(7) 0.2418(12) 0.039(4) Uani 0.516(4) 1 d D P A 1
H52A H 0.158110 0.692457 0.208603 0.059 Uiso 0.516(4) 1 calc GR P A 1
H52B H 0.140441 0.816438 0.244353 0.059 Uiso 0.516(4) 1 calc GR P A 1
H52C H 0.104704 0.663292 0.256549 0.059 Uiso 0.516(4) 1 calc GR P A 1
S2 S 0.27448(19) 0.6807(3) 0.22941(12) 0.0315(11) Uani 0.484(4) 1 d D P A 2
O52 O 0.291(5) 0.534(2) 0.2459(14) 0.033(5) Uani 0.484(4) 1 d D P A 2
C53 C 0.3548(13) 0.789(2) 0.2668(5) 0.053(4) Uani 0.484(4) 1 d D P A 2
H53A H 0.344632 0.767167 0.299785 0.079 Uiso 0.484(4) 1 calc GR P A 2
H53B H 0.337969 0.886332 0.260834 0.079 Uiso 0.484(4) 1 calc GR P A 2
H53C H 0.425448 0.772703 0.260253 0.079 Uiso 0.484(4) 1 calc GR P A 2
C54 C 0.156(2) 0.720(8) 0.2521(13) 0.039(4) Uani 0.484(4) 1 d D P A 2
H54A H 0.104562 0.658093 0.237854 0.059 Uiso 0.484(4) 1 calc GR P A 2
H54B H 0.138376 0.815813 0.244851 0.059 Uiso 0.484(4) 1 calc GR P A 2
H54C H 0.160437 0.706479 0.286249 0.059 Uiso 0.484(4) 1 calc GR P A 2

loop_
_atom_site_aniso_label
_atom_site_aniso_U_11
_atom_site_aniso_U_22
_atom_site_aniso_U_33
_atom_site_aniso_U_23
_atom_site_aniso_U_13
_atom_site_aniso_U_12
O1 0.033(2) 0.045(2) 0.031(2) 0.0029(19) 0.0006(16) 0.0029(19)
O2 0.030(2) 0.046(2) 0.041(3) 0.003(2) 0.0011(16) 0.0005(18)
N1 0.033(3) 0.050(3) 0.025(3) 0.001(2) 0.001(2) 0.002(2)
N2 0.026(2) 0.049(3) 0.029(3) -0.002(2) -0.002(2) 0.002(2)
N3 0.021(2) 0.040(3) 0.023(3) 0.005(2) 0.001(2) -0.0023(19)
N4 0.028(2) 0.049(3) 0.032(3) -0.001(2) 0.004(2) -0.003(2)
N5 0.025(2) 0.043(3) 0.031(3) 0.001(2) 0.000(2) -0.003(2)
N6 0.016(2) 0.038(3) 0.027(3) -0.008(2) 0.0004(19) 0.0033(18)
C1 0.015(3) 0.044(4) 0.029(4) 0.001(3) 0.003(2) 0.002(3)
C2 0.022(3) 0.049(3) 0.023(3) -0.001(3) 0.003(2) 0.000(2)
C3 0.020(3) 0.043(3) 0.020(3) 0.000(3) 0.005(2) 0.000(2)
C4 0.023(3) 0.045(4) 0.030(3) -0.003(3) 0.002(2) -0.013(3)
C5 0.028(3) 0.034(3) 0.035(3) 0.002(3) 0.001(3) -0.002(2)
C6 0.015(2) 0.037(3) 0.019(3) 0.001(2) 0.005(2) -0.002(2)
C7 0.021(3) 0.034(3) 0.027(3) -0.002(2) -0.001(2) -0.005(2)
C8 0.028(3) 0.033(3) 0.030(3) 0.003(3) 0.002(2) -0.004(2)
C9 0.027(3) 0.032(3) 0.022(3) -0.005(3) 0.000(2) -0.006(2)
C10 0.030(3) 0.049(3) 0.027(3) -0.004(3) 0.002(3) -0.007(3)
C11 0.042(3) 0.065(4) 0.028(3) -0.008(3) 0.008(3) -0.019(3)
C12 0.050(4) 0.052(4) 0.031(4) 0.007(3) -0.005(3) -0.024(3)
C13 0.049(4) 0.039(3) 0.029(3) 0.004(3) -0.007(3) -0.008(3)
C14 0.034(3) 0.046(3) 0.023(3) -0.002(3) 0.000(2) -0.006(3)
C15 0.018(3) 0.029(3) 0.027(3) 0.001(2) 0.001(2) -0.004(2)
C16 0.028(3) 0.044(3) 0.020(3) 0.004(3) -0.001(2) -0.004(2)
C17 0.023(3) 0.045(3) 0.025(3) 0.006(3) -0.005(2) -0.006(2)
C18 0.018(3) 0.033(3) 0.028(3) 0.004(3) 0.000(2) -0.001(2)
C19 0.024(3) 0.036(3) 0.024(3) -0.005(2) 0.004(2) -0.003(2)
C20 0.021(3) 0.032(3) 0.021(3) -0.001(2) -0.004(2) -0.003(2)
C21 0.023(3) 0.045(3) 0.023(3) 0.004(3) 0.001(2) -0.002(2)
C22 0.014(3) 0.041(3) 0.033(4) 0.007(3) -0.001(2) 0.002(3)
C23 0.018(3) 0.047(3) 0.024(3) -0.003(3) 0.002(2) -0.001(2)
C24 0.019(3) 0.036(3) 0.024(3) 0.003(3) 0.004(2) 0.003(2)
C25 0.017(3) 0.033(3) 0.037(3) 0.000(3) 0.006(2) 0.000(2)
C26 0.023(3) 0.035(3) 0.027(3) 0.000(2) 0.004(2) 0.001(2)
C27 0.021(3) 0.026(3) 0.027(3) -0.004(2) -0.002(2) 0.001(2)
C28 0.017(3) 0.041(3) 0.028(3) 0.003(3) 0.002(2) -0.002(2)
C29 0.028(3) 0.039(3) 0.022(3) 0.004(2) 0.002(2) 0.000(2)
C30 0.023(3) 0.035(3) 0.023(3) 0.002(3) -0.002(2) -0.001(2)
C31 0.028(3) 0.039(3) 0.026(3) 0.001(3) -0.001(2) 0.001(3)
C32 0.047(3) 0.039(3) 0.028(3) 0.001(3) 0.011(3) -0.002(3)
C33 0.055(4) 0.045(4) 0.028(3) -0.007(3) -0.005(3) -0.009(3)
C34 0.049(4) 0.059(4) 0.026(4) 0.005(3) -0.015(3) -0.013(3)
C35 0.030(3) 0.044(3) 0.033(3) 0.006(3) -0.007(3) -0.003(2)
C36 0.022(3) 0.031(3) 0.028(3) 0.003(2) -0.003(2) -0.001(2)
C37 0.029(3) 0.032(3) 0.039(3) 0.002(3) -0.002(3) 0.005(2)
C38 0.021(3) 0.039(3) 0.038(3) 0.006(3) -0.002(2) -0.002(2)
C39 0.018(3) 0.042(3) 0.025(3) 0.005(3) -0.002(2) 0.000(2)
C40 0.029(3) 0.035(3) 0.030(3) -0.008(3) 0.003(2) 0.002(2)
C41 0.022(3) 0.037(3) 0.029(3) 0.001(3) 0.000(2) -0.005(2)
C42 0.020(3) 0.050(3) 0.026(3) 0.002(3) -0.002(2) -0.001(2)
S1 0.0282(14) 0.0396(17) 0.028(3) -0.0023(14) -0.0028(13) 0.0038(12)
O51 0.025(11) 0.033(2) 0.039(15) 0.000(5) -0.011(11) 0.001(4)
C51 0.028(4) 0.037(4) 0.093(11) -0.004(11) -0.009(10) -0.001(3)
C52 0.029(3) 0.041(4) 0.046(12) -0.005(14) -0.003(6) 0.003(3)
S2 0.0270(15) 0.0403(18) 0.027(3) 0.0030(15) 0.0040(14) 0.0025(13)
O52 0.025(11) 0.033(2) 0.039(15) 0.000(5) -0.011(11) 0.001(4)
C53 0.028(4) 0.037(4) 0.093(11) -0.004(11) -0.009(10) -0.001(3)
C54 0.029(3) 0.041(4) 0.046(12) -0.005(14) -0.003(6) 0.003(3)

loop_
_atom_type_symbol
_atom_type_description
_atom_type_scat_dispersion_real
_atom_type_scat_dispersion_imag
_atom_type_scat_source
C C 0.0033 0.0016 'International Tables Vol C Tables 4.2.6.8 and 6.1.1.4'
H H 0.0000 0.0000 'International Tables Vol C Tables 4.2.6.8 and 6.1.1.4'
N N 0.0061 0.0033 'International Tables Vol C Tables 4.2.6.8 and 6.1.1.4'
O O 0.0106 0.0060 'International Tables Vol C Tables 4.2.6.8 and 6.1.1.4'
S S 0.1246 0.1234 'International Tables Vol C Tables 4.2.6.8 and 6.1.1.4'

loop_
_geom_angle_atom_site_label_1
_geom_angle_atom_site_label_2
_geom_angle_atom_site_label_3
_geom_angle
C1 N1 H1 119.4
C1 N1 C42 121.3(4)
C42 N1 H1 119.4
C1 N2 H2 119.0
C1 N2 C2 122.0(4)
C2 N2 H2 119.0
C9 N3 C6 118.9(4)
C9 N3 C15 123.2(4)
C15 N3 C6 117.8(4)
C21 N4 H4 118.6
C22 N4 H4 118.6
C22 N4 C21 122.9(4)
C22 N5 H5 118.6
C22 N5 C23 122.9(4)
C23 N5 H5 118.6
C27 N6 C36 117.1(4)
C30 N6 C27 123.8(4)
C30 N6 C36 118.8(4)
O1 C1 N1 122.1(5)
O1 C1 N2 123.1(5)
N2 C1 N1 114.8(5)
N2 C2 H2A 108.6
N2 C2 H2B 108.6
N2 C2 C3 114.7(4)
H2A C2 H2B 107.6
C3 C2 H2A 108.6
C3 C2 H2B 108.6
C4 C3 C2 120.4(4)
C4 C3 C8 118.2(4)
C8 C3 C2 121.4(4)
C3 C4 H4A 119.5
C3 C4 C5 121.0(4)
C5 C4 H4A 119.5
C4 C5 H5A 120.0
C6 C5 C4 120.0(4)
C6 C5 H5A 120.0
C5 C6 N3 120.1(4)
C5 C6 C7 119.8(4)
C7 C6 N3 120.0(4)
C6 C7 H7 120.2
C6 C7 C8 119.6(4)
C8 C7 H7 120.2
C3 C8 C7 121.4(4)
C3 C8 H8 119.3
C7 C8 H8 119.3
C10 C9 N3 119.7(4)
C14 C9 N3 122.2(4)
C14 C9 C10 118.1(5)
C9 C10 H10 119.5
C11 C10 C9 121.0(5)
C11 C10 H10 119.5
C10 C11 H11 119.8
C10 C11 C12 120.3(5)
C12 C11 H11 119.8
C11 C12 H12 120.3
C13 C12 C11 119.3(5)
C13 C12 H12 120.3
C12 C13 H13 119.5
C12 C13 C14 121.0(5)
C14 C13 H13 119.5
C9 C14 C13 120.3(5)
C9 C14 H14 119.8
C13 C14 H14 119.8
C16 C15 N3 121.5(4)
C20 C15 N3 120.0(4)
C20 C15 C16 118.6(4)
C15 C16 H16 120.0
C17 C16 C15 120.1(4)
C17 C16 H16 120.0
C16 C17 H17 119.2
C18 C17 C16 121.7(4)
C18 C17 H17 119.2
C17 C18 C19 117.7(4)
C17 C18 C21 121.2(4)
C19 C18 C21 121.1(4)
C18 C19 H19 119.2
C18 C19 C20 121.6(4)
C20 C19 H19 119.2
C15 C20 C19 120.4(4)
C15 C20 H20 119.8
C19 C20 H20 119.8
N4 C21 C18 116.1(4)
N4 C21 H21A 108.3
N4 C21 H21B 108.3
C18 C21 H21A 108.3
C18 C21 H21B 108.3
H21A C21 H21B 107.4
O2 C22 N4 121.4(5)
O2 C22 N5 122.9(5)
N5 C22 N4 115.7(5)
N5 C23 H23A 108.5
N5 C23 H23B 108.5
N5 C23 C24 115.2(4)
H23A C23 H23B 107.5
C24 C23 H23A 108.5
C24 C23 H23B 108.5
C25 C24 C23 120.8(4)
C29 C24 C23 120.9(4)
C29 C24 C25 118.3(4)
C24 C25 H25 119.4
C24 C25 C26 121.3(4)
C26 C25 H25 119.4
C25 C26 H26 120.0
C25 C26 C27 120.0(4)
C27 C26 H26 120.0
C26 C27 N6 122.0(4)
C28 C27 N6 119.7(4)
C28 C27 C26 118.3(4)
C27 C28 H28 119.2
C27 C28 C29 121.7(4)
C29 C28 H28 119.2
C24 C29 C28 120.3(4)
C24 C29 H29 119.8
C28 C29 H29 119.8
C31 C30 N6 122.6(4)
C31 C30 C35 117.7(5)
C35 C30 N6 119.7(4)
C30 C31 H31 119.6
C32 C31 C30 120.8(4)
C32 C31 H31 119.6
C31 C32 H32 119.4
C33 C32 C31 121.3(5)
C33 C32 H32 119.4
C32 C33 H33 121.0
C34 C33 C32 117.9(5)
C34 C33 H33 121.0
C33 C34 H34 119.1
C33 C34 C35 121.7(5)
C35 C34 H34 119.1
C30 C35 H35 119.7
C34 C35 C30 120.5(5)
C34 C35 H35 119.7
C37 C36 N6 120.7(4)
C41 C36 N6 120.1(4)
C41 C36 C37 119.2(4)
C36 C37 H37 120.0
C36 C37 C38 120.0(4)
C38 C37 H37 120.0
C37 C38 H38 119.2
C39 C38 C37 121.5(4)
C39 C38 H38 119.2
C38 C39 C40 118.4(4)
C38 C39 C42 120.9(4)
C40 C39 C42 120.8(4)
C39 C40 H40 119.6
C39 C40 C41 120.9(4)
C41 C40 H40 119.6
C36 C41 C40 120.0(4)
C36 C41 H41 120.0
C40 C41 H41 120.0
N1 C42 C39 115.8(4)
N1 C42 H42A 108.3
N1 C42 H42B 108.3
C39 C42 H42A 108.3
C39 C42 H42B 108.3
H42A C42 H42B 107.4
O51 S1 C51 103(2)
O51 S1 C52 106(3)
C52 S1 C51 99.8(19)
S1 C51 H51A 109.5
S1 C51 H51B 109.5
S1 C51 H51C 109.5
H51A C51 H51B 109.5
H51A C51 H51C 109.5
H51B C51 H51C 109.5
S1 C52 H52A 109.5
S1 C52 H52B 109.5
S1 C52 H52C 109.5
H52A C52 H52B 109.5
H52A C52 H52C 109.5
H52B C52 H52C 109.5
O52 S2 C53 107.0(17)
O52 S2 C54 102(3)
C54 S2 C53 100(2)
S2 C53 H53A 109.5
S2 C53 H53B 109.5
S2 C53 H53C 109.5
H53A C53 H53B 109.5
H53A C53 H53C 109.5
H53B C53 H53C 109.5
S2 C54 H54A 109.5
S2 C54 H54B 109.5
S2 C54 H54C 109.5
H54A C54 H54B 109.5
H54A C54 H54C 109.5
H54B C54 H54C 109.5

loop_
_geom_bond_atom_site_label_1
_geom_bond_atom_site_label_2
_geom_bond_distance
O1 C1 1.253(5)
O2 C22 1.251(5)
N1 H1 0.9000
N1 C1 1.355(6)
N1 C42 1.441(5)
N2 H2 0.9000
N2 C1 1.348(6)
N2 C2 1.446(5)
N3 C6 1.440(5)
N3 C9 1.409(5)
N3 C15 1.419(5)
N4 H4 0.9000
N4 C21 1.446(6)
N4 C22 1.357(6)
N5 H5 0.9000
N5 C22 1.344(6)
N5 C23 1.441(5)
N6 C27 1.424(5)
N6 C30 1.404(5)
N6 C36 1.436(5)
C2 H2A 0.9900
C2 H2B 0.9900
C2 C3 1.517(6)
C3 C4 1.374(6)
C3 C8 1.379(6)
C4 H4A 0.9500
C4 C5 1.396(6)
C5 H5A 0.9500
C5 C6 1.369(6)
C6 C7 1.377(6)
C7 H7 0.9500
C7 C8 1.389(6)
C8 H8 0.9500
C9 C10 1.402(6)
C9 C14 1.391(6)
C10 H10 0.9500
C10 C11 1.380(6)
C11 H11 0.9500
C11 C12 1.384(7)
C12 H12 0.9500
C12 C13 1.372(7)
C13 H13 0.9500
C13 C14 1.391(6)
C14 H14 0.9500
C15 C16 1.392(6)
C15 C20 1.385(6)
C16 H16 0.9500
C16 C17 1.386(6)
C17 H17 0.9500
C17 C18 1.381(6)
C18 C19 1.382(6)
C18 C21 1.511(6)
C19 H19 0.9500
C19 C20 1.385(6)
C20 H20 0.9500
C21 H21A 0.9900
C21 H21B 0.9900
C23 H23A 0.9900
C23 H23B 0.9900
C23 C24 1.520(6)
C24 C25 1.383(6)
C24 C29 1.380(6)
C25 H25 0.9500
C25 C26 1.392(6)
C26 H26 0.9500
C26 C27 1.394(6)
C27 C28 1.370(6)
C28 H28 0.9500
C28 C29 1.390(6)
C29 H29 0.9500
C30 C31 1.392(6)
C30 C35 1.398(6)
C31 H31 0.9500
C31 C32 1.386(6)
C32 H32 0.9500
C32 C33 1.385(6)
C33 H33 0.9500
C33 C34 1.376(7)
C34 H34 0.9500
C34 C35 1.383(6)
C35 H35 0.9500
C36 C37 1.382(6)
C36 C41 1.372(6)
C37 H37 0.9500
C37 C38 1.385(6)
C38 H38 0.9500
C38 C39 1.363(6)
C39 C40 1.382(6)
C39 C42 1.513(6)
C40 H40 0.9500
C40 C41 1.394(6)
C41 H41 0.9500
C42 H42A 0.9900
C42 H42B 0.9900
S1 O51 1.51(2)
S1 C51 1.769(14)
S1 C52 1.77(2)
C51 H51A 0.9800
C51 H51B 0.9800
C51 H51C 0.9800
C52 H52A 0.9800
C52 H52B 0.9800
C52 H52C 0.9800
S2 O52 1.51(2)
S2 C53 1.803(14)
S2 C54 1.77(2)
C53 H53A 0.9800
C53 H53B 0.9800
C53 H53C 0.9800
C54 H54A 0.9800
C54 H54B 0.9800
C54 H54C 0.9800

loop_
_geom_hbond_atom_site_label_D
_geom_hbond_atom_site_label_H
_geom_hbond_atom_site_label_A
_geom_hbond_distance_DH
_geom_hbond_distance_HA
_geom_hbond_distance_DA
_geom_hbond_angle_DHA
_geom_hbond_site_symmetry_A
_geom_hbond_publ_flag
N1 H1 O2 0.90 2.27 3.090(5) 151.7 2 yes
N2 H2 O2 0.90 2.25 3.078(5) 152.5 2 yes
N4 H4 O1 0.90 2.32 3.147(5) 151.9 2 yes
N5 H5 O1 0.90 2.21 3.063(5) 157.5 2 yes

loop_
_geom_torsion_atom_site_label_1
_geom_torsion_atom_site_label_2
_geom_torsion_atom_site_label_3
_geom_torsion_atom_site_label_4
_geom_torsion
N2 C2 C3 C4 -124.8(5)
N2 C2 C3 C8 56.8(6)
N3 C6 C7 C8 -178.3(4)
N3 C9 C10 C11 179.2(4)
N3 C9 C14 C13 -179.7(4)
N3 C15 C16 C17 178.7(4)
N3 C15 C20 C19 -179.9(4)
N5 C23 C24 C25 149.2(4)
N5 C23 C24 C29 -30.7(6)
N6 C27 C28 C29 179.2(4)
N6 C30 C31 C32 179.5(4)
N6 C30 C35 C34 -176.7(4)
N6 C36 C37 C38 -176.8(4)
N6 C36 C41 C40 177.2(4)
C1 N1 C42 C39 -92.9(5)
C1 N2 C2 C3 90.7(5)
C2 N2 C1 O1 -4.7(7)
C2 N2 C1 N1 175.2(4)
C2 C3 C4 C5 -177.9(4)
C2 C3 C8 C7 177.5(4)
C3 C4 C5 C6 0.2(7)
C4 C3 C8 C7 -0.9(7)
C4 C5 C6 N3 178.0(4)
C4 C5 C6 C7 -0.4(7)
C5 C6 C7 C8 0.1(7)
C6 N3 C9 C10 -31.4(6)
C6 N3 C9 C14 147.8(4)
C6 N3 C15 C16 151.7(4)
C6 N3 C15 C20 -26.9(6)
C6 C7 C8 C3 0.6(7)
C8 C3 C4 C5 0.5(7)
C9 N3 C6 C5 -52.0(6)
C9 N3 C6 C7 126.4(5)
C9 N3 C15 C16 -31.8(7)
C9 N3 C15 C20 149.5(4)
C9 C10 C11 C12 0.1(7)
C10 C9 C14 C13 -0.5(7)
C10 C11 C12 C13 0.5(7)
C11 C12 C13 C14 -1.1(7)
C12 C13 C14 C9 1.1(7)
C14 C9 C10 C11 -0.1(7)
C15 N3 C6 C5 124.6(5)
C15 N3 C6 C7 -57.0(6)
C15 N3 C9 C10 152.2(4)
C15 N3 C9 C14 -28.6(6)
C15 C16 C17 C18 1.5(7)
C16 C15 C20 C19 1.4(7)
C16 C17 C18 C19 0.9(7)
C16 C17 C18 C21 -178.2(4)
C17 C18 C19 C20 -2.1(7)
C17 C18 C21 N4 -149.8(4)
C18 C19 C20 C15 1.0(7)
C19 C18 C21 N4 31.2(7)
C20 C15 C16 C17 -2.6(7)
C21 N4 C22 O2 3.9(7)
C21 N4 C22 N5 -176.7(4)
C21 C18 C19 C20 177.0(4)
C22 N4 C21 C18 -99.0(5)
C22 N5 C23 C24 96.6(5)
C23 N5 C22 O2 -3.3(7)
C23 N5 C22 N4 177.3(4)
C23 C24 C25 C26 178.8(4)
C23 C24 C29 C28 -177.0(4)
C24 C25 C26 C27 -1.9(7)
C25 C24 C29 C28 3.0(7)
C25 C26 C27 N6 -177.5(4)
C25 C26 C27 C28 3.2(7)
C26 C27 C28 C29 -1.5(7)
C27 N6 C30 C31 17.2(7)
C27 N6 C30 C35 -164.0(4)
C27 N6 C36 C37 -121.1(5)
C27 N6 C36 C41 59.4(6)
C27 C28 C29 C24 -1.7(7)
C29 C24 C25 C26 -1.3(7)
C30 N6 C27 C26 35.4(6)
C30 N6 C27 C28 -145.3(4)
C30 N6 C36 C37 52.8(6)
C30 N6 C36 C41 -126.7(5)
C30 C31 C32 C33 -2.8(7)
C31 C30 C35 C34 2.1(7)
C31 C32 C33 C34 2.0(7)
C32 C33 C34 C35 0.9(8)
C33 C34 C35 C30 -2.9(8)
C35 C30 C31 C32 0.7(7)
C36 N6 C27 C26 -151.1(4)
C36 N6 C27 C28 28.2(6)
C36 N6 C30 C31 -156.2(4)
C36 N6 C30 C35 22.6(6)
C36 C37 C38 C39 -0.7(7)
C37 C36 C41 C40 -2.3(7)
C37 C38 C39 C40 -1.7(7)
C37 C38 C39 C42 177.0(4)
C38 C39 C40 C41 2.0(7)
C38 C39 C42 N1 124.9(5)
C39 C40 C41 C36 0.0(7)
C40 C39 C42 N1 -56.5(6)
C41 C36 C37 C38 2.7(7)
C42 N1 C1 O1 3.7(6)
C42 N1 C1 N2 -176.2(4)
C42 C39 C40 C41 -176.7(4)

loop_
_twin_individual_id
_twin_individual_mass_fraction_refined
1 0.5203(12)
2 0.4797(12)
